data_1540398
loop_
_publ_author_name
'Mlate\<cek, Martin'
'Dost\'al, Libor'
'R\%u\<zi\<ckov\'a, Zde\<nka'
'Honz\'i\<cek, Jan'
'Holubov\'a, Jana'
'Erben, Milan'

_publ_section_title
;
 The first scorpionate ligand based on diazaphosphole.
;
_journal_issue 46
_journal_name_full 'Dalton transactions (Cambridge, England : 2003)'
_journal_page_first 20242
_journal_page_last 20253
_journal_paper_doi 10.1039/c5dt03589a
_journal_volume 44
_journal_year 2015
_chemical_formula_moiety 'C24 H22 B2 N12 Ni P6, 2(C7 H8)'
_chemical_formula_sum 'C38 H38 B2 N12 Ni P6'
_chemical_formula_weight 928.95
_chemical_name_systematic
;
 ?
;
_space_group_crystal_system triclinic
_space_group_IT_number 2
_space_group_name_Hall '-P 1'
_space_group_name_H-M_alt 'P -1'
_symmetry_space_group_name_Hall '-P 1'
_symmetry_space_group_name_H-M 'P -1'
_atom_sites_solution_hydrogens difmap
_audit_creation_method SHELXL-97
_audit_update_record
;
2015-06-15 deposited with the CCDC.
2015-10-20 downloaded from the CCDC.
;
_cell_angle_alpha 90.977(6)
_cell_angle_beta 99.368(4)
_cell_angle_gamma 112.091(5)
_cell_formula_units_Z 2
_cell_length_a 11.0910(5)
_cell_length_b 13.6971(10)
_cell_length_c 15.7350(9)
_cell_measurement_reflns_used 36813
_cell_measurement_temperature 150(1)
_cell_measurement_theta_max 27.5
_cell_measurement_theta_min 1
_cell_volume 2177.3(2)
_computing_cell_refinement 'COLLECT and DENZO'
_computing_data_collection 'COLLECT (Hooft, 1998) and DENZO (Otwinowski & Minor, 1997)'
_computing_data_reduction 'COLLECT and DENZO'
_computing_molecular_graphics 'PLATON (Spek, 2003)'
_computing_publication_material 'SHELXL-97 (Sheldrick, 2008)'
_computing_structure_refinement 'SHELXL-2013 (Sheldrick, 2013)'
_computing_structure_solution 'SIR92 (Altomare et al., 1994)'
_diffrn_ambient_temperature 150(1)
_diffrn_detector_area_resol_mean 9.091
_diffrn_measured_fraction_theta_full 0.993
_diffrn_measured_fraction_theta_max 0.988
_diffrn_measurement_device_type 'Bruker Nonius KappaCCD area detector'
_diffrn_measurement_method '\f and \w scans to fill the Ewald sphere'
_diffrn_radiation_monochromator graphite
_diffrn_radiation_source 'fine-focus sealed tube'
_diffrn_radiation_type MoK\a
_diffrn_radiation_wavelength 0.71073
_diffrn_reflns_av_R_equivalents 0.0490
_diffrn_reflns_av_unetI/netI 0.0431
_diffrn_reflns_laue_measured_fraction_full 0.993
_diffrn_reflns_laue_measured_fraction_max 0.988
_diffrn_reflns_limit_h_max 14
_diffrn_reflns_limit_h_min -14
_diffrn_reflns_limit_k_max 17
_diffrn_reflns_limit_k_min -17
_diffrn_reflns_limit_l_max 20
_diffrn_reflns_limit_l_min -19
_diffrn_reflns_number 36709
_diffrn_reflns_point_group_measured_fraction_full 0.993
_diffrn_reflns_point_group_measured_fraction_max 0.988
_diffrn_reflns_theta_full 25.242
_diffrn_reflns_theta_max 27.500
_diffrn_reflns_theta_min 2.197
_diffrn_standards_number 0
_exptl_absorpt_coefficient_mu 0.711
_exptl_absorpt_correction_T_max 0.933
_exptl_absorpt_correction_T_min 0.882
_exptl_absorpt_correction_type integration
_exptl_absorpt_process_details
;
Gaussian integration (Coppens, 1970)
;
_exptl_crystal_colour pink
_exptl_crystal_density_diffrn 1.417
_exptl_crystal_description block
_exptl_crystal_F_000 956
_exptl_crystal_size_max 0.29
_exptl_crystal_size_mid 0.29
_exptl_crystal_size_min 0.17
_refine_diff_density_max 0.780
_refine_diff_density_min -0.520
_refine_diff_density_rms 0.083
_refine_ls_extinction_method none
_refine_ls_goodness_of_fit_ref 1.135
_refine_ls_hydrogen_treatment constr
_refine_ls_matrix_type full
_refine_ls_number_parameters 535
_refine_ls_number_reflns 9891
_refine_ls_number_restraints 6
_refine_ls_restrained_S_all 1.142
_refine_ls_R_factor_all 0.0736
_refine_ls_R_factor_gt 0.0474
_refine_ls_shift/su_max 0.004
_refine_ls_shift/su_mean 0.000
_refine_ls_structure_factor_coef Fsqd
_refine_ls_weighting_details 'w=1/[\s^2^(Fo^2^)+(0.0237P)^2^+3.4153P] where P=(Fo^2^+2Fc^2^)/3'
_refine_ls_weighting_scheme calc
_refine_ls_wR_factor_gt 0.0910
_refine_ls_wR_factor_ref 0.1045
_reflns_Friedel_coverage 0.000
_reflns_number_gt 7606
_reflns_number_total 9891
_reflns_threshold_expression 'I > 2\s(I)'
_cod_data_source_file c5dt03589a1.cif
_cod_data_source_block shelxl
_cod_depositor_comments 'Adding full bibliography for 1540394--1540403.cif.'
_cod_database_code 1540398
_shelx_space_group_comment
;
The symmetry employed for this shelxl refinement is uniquely defined
by the following loop, which should always be used as a source of
symmetry information in preference to the above space-group names.
They are only intended as comments.
;

loop_
_space_group_symop_operation_xyz
'x, y, z'
'-x, -y, -z'

loop_
_atom_site_label
_atom_site_type_symbol
_atom_site_fract_x
_atom_site_fract_y
_atom_site_fract_z
_atom_site_U_iso_or_equiv
_atom_site_adp_type
_atom_site_occupancy
_atom_site_site_symmetry_order
_atom_site_calc_flag
_atom_site_refinement_flags_posn
_atom_site_refinement_flags_adp
_atom_site_refinement_flags_occupancy
Ni1 Ni 0.0000 0.0000 0.0000 0.01924(11) Uani 1 2 d S . P
Ni2 Ni 0.0000 0.5000 0.5000 0.01578(11) Uani 1 2 d S . P
P1 P -0.02639(8) 0.00648(7) 0.29062(5) 0.02846(17) Uani 1 1 d . . .
P5 P 0.03178(8) 0.37384(6) 0.23353(5) 0.02800(17) Uani 1 1 d . . .
P4 P -0.24096(7) 0.15562(6) 0.55158(5) 0.02459(16) Uani 1 1 d . . .
P6 P 0.40548(8) 0.55594(6) 0.66955(5) 0.02903(18) Uani 1 1 d . . .
P3 P 0.29231(9) -0.16406(8) -0.01265(6) 0.0387(2) Uani 1 1 d . . .
P2 P 0.26254(9) 0.35349(6) 0.06059(6) 0.0360(2) Uani 1 1 d . . .
C7 C 0.4028(3) 0.0975(2) 0.20671(17) 0.0215(6) Uani 1 1 d . . .
N9 N 0.0503(2) 0.44505(17) 0.39233(14) 0.0196(5) Uani 1 1 d . . .
N2 N 0.1391(2) 0.03046(17) 0.18692(14) 0.0188(5) Uani 1 1 d . . .
N7 N -0.0734(2) 0.34402(17) 0.53194(14) 0.0198(5) Uani 1 1 d . . .
N8 N -0.0133(2) 0.27630(17) 0.51837(14) 0.0181(4) Uani 1 1 d . . .
N11 N 0.1793(2) 0.50836(17) 0.56555(14) 0.0205(5) Uani 1 1 d . . .
N12 N 0.2154(2) 0.42516(17) 0.55510(14) 0.0179(4) Uani 1 1 d . . .
N10 N 0.0932(2) 0.36363(17) 0.39835(14) 0.0182(4) Uani 1 1 d . . .
N3 N 0.1524(2) 0.14852(18) 0.02643(14) 0.0222(5) Uani 1 1 d . . .
C2 C 0.1324(3) 0.0454(2) 0.27007(17) 0.0234(6) Uani 1 1 d . . .
H2 H 0.2070 0.0742 0.3132 0.028 Uiso 1 1 d R U .
N6 N 0.2501(2) -0.01970(18) 0.07254(14) 0.0217(5) Uani 1 1 d . . .
N4 N 0.2524(2) 0.16668(18) 0.09561(14) 0.0219(5) Uani 1 1 d . . .
C14 C -0.0899(3) 0.1748(2) 0.52402(17) 0.0214(6) Uani 1 1 d . . .
H14 H -0.0635 0.1194 0.5139 0.026 Uiso 1 1 d R U .
C8 C 0.4156(3) 0.0419(2) 0.27903(18) 0.0242(6) Uani 1 1 d . . .
H8 H 0.3400 -0.0076 0.2944 0.029 Uiso 1 1 d R U .
C18 C 0.3314(3) 0.4382(2) 0.60533(18) 0.0243(6) Uani 1 1 d . . .
H18 H 0.3689 0.3879 0.6054 0.029 Uiso 1 1 d R U .
N5 N 0.1440(2) -0.05883(19) 0.00663(15) 0.0245(5) Uani 1 1 d . . .
N1 N 0.0180(2) -0.01045(19) 0.13421(14) 0.0232(5) Uani 1 1 d . . .
C20 C 0.1957(3) 0.1701(2) 0.54490(18) 0.0231(6) Uani 1 1 d . . .
H20 H 0.1327 0.1548 0.5804 0.028 Uiso 1 1 d R U .
C24 C 0.3081(3) 0.2727(2) 0.44090(18) 0.0232(6) Uani 1 1 d . . .
H24 H 0.3214 0.3274 0.4047 0.028 Uiso 1 1 d R U .
C15 C 0.0170(3) 0.4600(2) 0.31054(17) 0.0222(6) Uani 1 1 d . . .
H15 H -0.0129 0.5133 0.2948 0.027 Uiso 1 1 d R U .
C17 C 0.2688(3) 0.5823(2) 0.62273(18) 0.0238(6) Uani 1 1 d . . .
H17 H 0.2594 0.6448 0.6371 0.029 Uiso 1 1 d R U .
C13 C -0.1919(3) 0.2923(2) 0.55071(18) 0.0230(6) Uani 1 1 d . . .
H13 H -0.2456 0.3270 0.5630 0.028 Uiso 1 1 d R U .
C22 C 0.3731(3) 0.1359(2) 0.49859(19) 0.0261(6) Uani 1 1 d . . .
H22 H 0.4266 0.0972 0.5006 0.031 Uiso 1 1 d R U .
C23 C 0.3894(3) 0.2167(2) 0.44554(19) 0.0250(6) Uani 1 1 d . . .
H23 H 0.4553 0.2336 0.4122 0.030 Uiso 1 1 d R U .
C21 C 0.2764(3) 0.1126(2) 0.5488(2) 0.0276(6) Uani 1 1 d . . .
H21 H 0.2653 0.0586 0.5855 0.033 Uiso 1 1 d R U .
C3 C 0.1481(3) 0.2388(2) 0.00036(19) 0.0287(6) Uani 1 1 d . . .
H3 H 0.0875 0.2407 -0.0473 0.034 Uiso 1 1 d R U .
C19 C 0.2061(3) 0.2500(2) 0.48912(17) 0.0193(5) Uani 1 1 d . . .
C11 C 0.6427(3) 0.1831(3) 0.2329(2) 0.0321(7) Uani 1 1 d . . .
H11 H 0.7188 0.2303 0.2164 0.038 Uiso 1 1 d R U .
C28 C 1.0889(4) 0.7191(4) 0.1935(3) 0.0634(13) Uani 1 1 d . . .
H28 H 1.1716 0.7733 0.2107 0.076 Uiso 1 1 d R U .
C4 C 0.3168(3) 0.2700(2) 0.12229(19) 0.0284(6) Uani 1 1 d . . .
H4 H 0.3852 0.2945 0.1700 0.034 Uiso 1 1 d R U .
C16 C 0.0863(3) 0.3170(2) 0.32089(17) 0.0236(6) Uani 1 1 d . . .
H16 H 0.1090 0.2588 0.3148 0.028 Uiso 1 1 d R U .
C9 C 0.5392(3) 0.0589(2) 0.32856(19) 0.0290(6) Uani 1 1 d . . .
H9 H 0.5447 0.0224 0.3774 0.035 Uiso 1 1 d R U .
C12 C 0.5203(3) 0.1674(2) 0.18474(18) 0.0277(6) Uani 1 1 d . . .
H12 H 0.5158 0.2045 0.1362 0.033 Uiso 1 1 d R U .
C5 C 0.1525(3) -0.1340(3) -0.04267(19) 0.0316(7) Uani 1 1 d . . .
H5 H 0.0877 -0.1692 -0.0904 0.038 Uiso 1 1 d R U .
C1 C -0.0770(3) -0.0284(2) 0.17971(19) 0.0283(6) Uani 1 1 d . . .
H1 H -0.1660 -0.0584 0.1541 0.034 Uiso 1 1 d R U .
C10 C 0.6531(3) 0.1297(3) 0.3056(2) 0.0318(7) Uani 1 1 d . . .
H10 H 0.7356 0.1409 0.3385 0.038 Uiso 1 1 d R U .
B1 B 0.2639(3) 0.0696(2) 0.14215(19) 0.0202(6) Uani 1 1 d . . .
C6 C 0.3361(3) -0.0674(3) 0.07048(19) 0.0306(7) Uani 1 1 d . . .
H6 H 0.4135 -0.0494 0.1112 0.037 Uiso 1 1 d R U .
B2 B 0.1257(3) 0.3257(2) 0.48996(19) 0.0180(6) Uani 1 1 d . . .
C25 C 0.8482(4) 0.5556(3) 0.1392(2) 0.0467(10) Uani 1 1 d . . .
C32 C 0.4519(4) 0.6864(4) 0.2378(3) 0.0569(12) Uani 1 1 d . . .
C33 C 0.5081(4) 0.7952(3) 0.2417(3) 0.0532(11) Uani 1 1 d . . .
H33 H 0.5023 0.8342 0.2888 0.064 Uiso 1 1 d R U .
C27 C 0.9819(5) 0.7196(3) 0.2274(2) 0.0569(12) Uani 1 1 d . . .
H27 H 0.9912 0.7737 0.2676 0.068 Uiso 1 1 d R U .
C35 C 0.5756(4) 0.7884(6) 0.1062(4) 0.089(2) Uani 1 1 d . . .
H35 H 0.6157 0.8219 0.0614 0.107 Uiso 1 1 d R U .
C29 C 1.0751(5) 0.6404(5) 0.1355(3) 0.0672(13) Uani 1 1 d . . .
H29 H 1.1481 0.6410 0.1134 0.081 Uiso 1 1 d R U .
C26 C 0.8581(4) 0.6354(3) 0.1990(2) 0.0505(10) Uani 1 1 d . . .
H26 H 0.7838 0.6332 0.2204 0.061 Uiso 1 1 d R U .
C31 C 0.7183(5) 0.4632(4) 0.1108(3) 0.0763(15) Uani 1 1 d . . .
H31A H 0.7173 0.4318 0.0556 0.092 Uiso 1 1 d R U .
H31B H 0.6469 0.4874 0.1064 0.092 Uiso 1 1 d R U .
H31C H 0.7081 0.4117 0.1525 0.092 Uiso 1 1 d R U .
C30 C 0.9576(5) 0.5614(4) 0.1093(3) 0.0585(12) Uani 1 1 d . . .
H30 H 0.9511 0.5085 0.0688 0.070 Uiso 1 1 d R U .
C37 C 0.4594(4) 0.6290(4) 0.1683(4) 0.0745(16) Uani 1 1 d . . .
H37 H 0.4208 0.5555 0.1644 0.089 Uiso 1 1 d R U .
C34 C 0.5708(4) 0.8474(5) 0.1784(4) 0.0754(15) Uani 1 1 d . . .
H34 H 0.6095 0.9208 0.1834 0.090 Uiso 1 1 d R U .
C38 C 0.3826(4) 0.6309(5) 0.3071(4) 0.0799(16) Uani 1 1 d . . .
H38A H 0.2988 0.6379 0.3023 0.096 Uiso 1 1 d R U .
H38B H 0.4356 0.6618 0.3626 0.096 Uiso 1 1 d R U .
H38C H 0.3684 0.5574 0.3010 0.096 Uiso 1 1 d R U .
C36 C 0.5196(6) 0.6767(5) 0.1053(4) 0.0880(17) Uani 1 1 d . U .
H36 H 0.5247 0.6362 0.0589 0.106 Uiso 1 1 d R U .

loop_
_atom_site_aniso_label
_atom_site_aniso_U_11
_atom_site_aniso_U_22
_atom_site_aniso_U_33
_atom_site_aniso_U_23
_atom_site_aniso_U_13
_atom_site_aniso_U_12
Ni1 0.0183(2) 0.0195(2) 0.0152(2) -0.00068(18) -0.00004(19) 0.0032(2)
Ni2 0.0187(2) 0.0126(2) 0.0179(2) 0.00164(17) 0.00473(18) 0.00754(19)
P1 0.0293(4) 0.0336(4) 0.0219(4) 0.0041(3) 0.0099(3) 0.0092(3)
P5 0.0395(4) 0.0318(4) 0.0179(4) 0.0004(3) 0.0038(3) 0.0201(4)
P4 0.0218(4) 0.0187(3) 0.0312(4) 0.0056(3) 0.0061(3) 0.0048(3)
P6 0.0240(4) 0.0259(4) 0.0318(4) -0.0037(3) -0.0038(3) 0.0074(3)
P3 0.0391(5) 0.0482(5) 0.0332(5) -0.0129(4) 0.0029(4) 0.0239(4)
P2 0.0424(5) 0.0200(4) 0.0347(5) 0.0026(3) -0.0051(4) 0.0047(4)
C7 0.0195(13) 0.0240(14) 0.0180(13) -0.0033(11) 0.0005(11) 0.0065(11)
N9 0.0247(12) 0.0172(11) 0.0220(11) 0.0040(9) 0.0072(9) 0.0127(9)
N2 0.0186(11) 0.0193(11) 0.0151(11) -0.0003(8) 0.0002(9) 0.0045(9)
N7 0.0213(11) 0.0164(11) 0.0243(12) 0.0024(9) 0.0078(9) 0.0087(9)
N8 0.0209(11) 0.0152(10) 0.0197(11) 0.0025(8) 0.0044(9) 0.0084(9)
N11 0.0235(12) 0.0171(11) 0.0227(12) 0.0008(9) 0.0045(9) 0.0097(9)
N12 0.0188(11) 0.0167(11) 0.0204(11) 0.0029(9) 0.0046(9) 0.0088(9)
N10 0.0230(11) 0.0144(10) 0.0207(11) 0.0024(8) 0.0059(9) 0.0103(9)
N3 0.0207(11) 0.0217(12) 0.0180(11) 0.0009(9) -0.0015(9) 0.0034(9)
C2 0.0259(14) 0.0239(14) 0.0179(13) 0.0002(11) 0.0010(11) 0.0082(12)
N6 0.0195(11) 0.0257(12) 0.0163(11) -0.0017(9) 0.0000(9) 0.0060(10)
N4 0.0209(11) 0.0216(12) 0.0161(11) 0.0002(9) -0.0001(9) 0.0018(9)
C14 0.0234(14) 0.0142(12) 0.0249(14) 0.0030(10) 0.0017(11) 0.0064(11)
C8 0.0248(14) 0.0255(14) 0.0228(14) 0.0010(11) 0.0031(11) 0.0106(12)
C18 0.0213(13) 0.0235(14) 0.0287(15) 0.0013(11) 0.0014(12) 0.0106(12)
N5 0.0246(12) 0.0269(12) 0.0180(11) -0.0034(9) -0.0015(9) 0.0078(10)
N1 0.0191(11) 0.0257(12) 0.0183(11) 0.0013(9) 0.0000(9) 0.0027(10)
C20 0.0242(14) 0.0235(14) 0.0249(14) 0.0057(11) 0.0063(11) 0.0121(12)
C24 0.0262(14) 0.0194(13) 0.0258(14) 0.0036(11) 0.0070(12) 0.0098(12)
C15 0.0288(15) 0.0210(13) 0.0196(13) 0.0047(11) 0.0049(11) 0.0123(12)
C17 0.0247(14) 0.0179(13) 0.0253(14) -0.0028(11) 0.0020(12) 0.0057(11)
C13 0.0236(14) 0.0192(13) 0.0280(15) 0.0026(11) 0.0084(12) 0.0088(11)
C22 0.0269(15) 0.0217(14) 0.0340(16) -0.0010(12) 0.0023(12) 0.0156(12)
C23 0.0231(14) 0.0255(14) 0.0284(15) -0.0013(12) 0.0069(12) 0.0109(12)
C21 0.0290(15) 0.0220(14) 0.0349(16) 0.0090(12) 0.0046(13) 0.0135(12)
C3 0.0290(15) 0.0256(15) 0.0234(15) 0.0055(12) -0.0018(12) 0.0037(12)
C19 0.0229(13) 0.0160(12) 0.0213(13) 0.0000(10) 0.0037(11) 0.0102(11)
C11 0.0233(15) 0.0353(17) 0.0301(16) -0.0044(13) 0.0010(13) 0.0047(13)
C28 0.049(2) 0.060(3) 0.063(3) 0.028(2) -0.011(2) 0.008(2)
C4 0.0295(15) 0.0229(14) 0.0240(15) -0.0012(12) -0.0029(12) 0.0033(12)
C16 0.0319(15) 0.0200(13) 0.0219(14) -0.0011(11) 0.0052(12) 0.0132(12)
C9 0.0363(17) 0.0325(16) 0.0211(14) -0.0008(12) -0.0029(12) 0.0198(14)
C12 0.0263(15) 0.0326(16) 0.0209(14) 0.0043(12) 0.0028(12) 0.0080(13)
C5 0.0314(16) 0.0361(17) 0.0240(15) -0.0076(13) 0.0003(13) 0.0119(14)
C1 0.0222(14) 0.0316(16) 0.0256(15) 0.0045(12) 0.0059(12) 0.0034(12)
C10 0.0277(16) 0.0374(17) 0.0289(16) -0.0086(13) -0.0067(13) 0.0163(14)
B1 0.0191(14) 0.0211(15) 0.0179(14) 0.0021(12) 0.0029(12) 0.0051(12)
C6 0.0266(15) 0.0402(18) 0.0265(15) -0.0046(13) 0.0022(12) 0.0159(14)
B2 0.0206(14) 0.0152(14) 0.0198(14) 0.0030(11) 0.0053(12) 0.0080(12)
C25 0.060(2) 0.0351(19) 0.0306(18) 0.0150(15) -0.0085(17) 0.0084(18)
C32 0.0262(18) 0.069(3) 0.073(3) -0.027(2) -0.0061(19) 0.0231(19)
C33 0.0320(19) 0.057(2) 0.068(3) -0.031(2) -0.0078(19) 0.0227(18)
C27 0.097(4) 0.039(2) 0.032(2) 0.0001(16) -0.011(2) 0.034(2)
C35 0.034(2) 0.165(6) 0.065(3) 0.014(4) 0.006(2) 0.036(3)
C29 0.070(3) 0.092(4) 0.056(3) 0.034(3) 0.019(2) 0.046(3)
C26 0.055(2) 0.065(3) 0.046(2) 0.030(2) 0.0156(19) 0.035(2)
C31 0.094(4) 0.054(3) 0.054(3) 0.015(2) -0.006(3) 0.006(3)
C30 0.097(4) 0.058(3) 0.034(2) 0.0182(19) 0.014(2) 0.043(3)
C37 0.041(2) 0.074(3) 0.095(4) -0.051(3) 0.003(2) 0.014(2)
C34 0.034(2) 0.089(4) 0.098(4) 0.003(3) -0.003(2) 0.023(2)
C38 0.041(2) 0.100(4) 0.100(4) -0.005(3) 0.005(3) 0.032(3)
C36 0.064(3) 0.111(4) 0.078(3) -0.037(3) 0.006(2) 0.026(3)

loop_
_atom_type_symbol
_atom_type_description
_atom_type_scat_dispersion_real
_atom_type_scat_dispersion_imag
_atom_type_scat_source
C C 0.0033 0.0016 'International Tables Vol C Tables 4.2.6.8 and 6.1.1.4'
H H 0.0000 0.0000 'International Tables Vol C Tables 4.2.6.8 and 6.1.1.4'
B B 0.0013 0.0007 'International Tables Vol C Tables 4.2.6.8 and 6.1.1.4'
P P 0.1023 0.0942 'International Tables Vol C Tables 4.2.6.8 and 6.1.1.4'
N N 0.0061 0.0033 'International Tables Vol C Tables 4.2.6.8 and 6.1.1.4'
Ni Ni 0.3393 1.1124 'International Tables Vol C Tables 4.2.6.8 and 6.1.1.4'

loop_
_exptl_crystal_face_index_h
_exptl_crystal_face_index_k
_exptl_crystal_face_index_l
_exptl_crystal_face_perp_dist
0 0 -1 0.115
0 0 1 0.163
0 -1 0 0.083
0 1 0 0.046
-1 0 0 0.067
1 0 0 0.102
0 -1 1 0.093
-1 0 1 0.066
1 0 -1 0.086

loop_
_geom_angle_atom_site_label_1
_geom_angle_atom_site_label_2
_geom_angle_atom_site_label_3
_geom_angle
_geom_angle_site_symmetry_1
_geom_angle_site_symmetry_3
N5 Ni1 N5 180.0 2 .
N5 Ni1 N3 86.48(9) 2 2
N5 Ni1 N3 93.52(9) . 2
N5 Ni1 N3 93.52(9) 2 .
N5 Ni1 N3 86.48(9) . .
N3 Ni1 N3 180.0 2 .
N5 Ni1 N1 93.73(9) 2 .
N5 Ni1 N1 86.27(9) . .
N3 Ni1 N1 92.57(9) 2 .
N3 Ni1 N1 87.43(9) . .
N5 Ni1 N1 86.28(9) 2 2
N5 Ni1 N1 93.73(9) . 2
N3 Ni1 N1 87.43(9) 2 2
N3 Ni1 N1 92.57(9) . 2
N1 Ni1 N1 180.0 . 2
N11 Ni2 N11 180.0 . 2_566
N11 Ni2 N9 86.15(9) . .
N11 Ni2 N9 93.85(9) 2_566 .
N11 Ni2 N9 93.85(9) . 2_566
N11 Ni2 N9 86.16(9) 2_566 2_566
N9 Ni2 N9 180.0 . 2_566
N11 Ni2 N7 94.00(9) . 2_566
N11 Ni2 N7 86.00(9) 2_566 2_566
N9 Ni2 N7 92.57(8) . 2_566
N9 Ni2 N7 87.43(8) 2_566 2_566
N11 Ni2 N7 86.00(9) . .
N11 Ni2 N7 94.00(9) 2_566 .
N9 Ni2 N7 87.43(8) . .
N9 Ni2 N7 92.57(8) 2_566 .
N7 Ni2 N7 180.0 2_566 .
C2 P1 C1 85.52(14) . .
C16 P5 C15 85.50(13) . .
C14 P4 C13 85.59(13) . .
C18 P6 C17 85.44(13) . .
C6 P3 C5 85.42(14) . .
C4 P2 C3 85.72(14) . .
C8 C7 C12 116.5(2) . .
C8 C7 B1 122.3(2) . .
C12 C7 B1 120.4(2) . .
C15 N9 N10 110.7(2) . .
C15 N9 Ni2 127.58(18) . .
N10 N9 Ni2 119.60(16) . .
C2 N2 N1 113.3(2) . .
C2 N2 B1 128.8(2) . .
N1 N2 B1 117.2(2) . .
C13 N7 N8 110.8(2) . .
C13 N7 Ni2 126.08(18) . .
N8 N7 Ni2 121.91(16) . .
C14 N8 N7 113.0(2) . .
C14 N8 B2 130.1(2) . .
N7 N8 B2 116.6(2) . .
C17 N11 N12 111.0(2) . .
C17 N11 Ni2 130.13(19) . .
N12 N11 Ni2 118.76(16) . .
C18 N12 N11 112.7(2) . .
C18 N12 B2 125.9(2) . .
N11 N12 B2 121.4(2) . .
C16 N10 N9 113.0(2) . .
C16 N10 B2 127.5(2) . .
N9 N10 B2 119.0(2) . .
C3 N3 N4 110.8(2) . .
C3 N3 Ni1 126.46(19) . .
N4 N3 Ni1 119.81(17) . .
N2 C2 P1 114.4(2) . .
N2 C2 H2 122.9 . .
P1 C2 H2 122.7 . .
C6 N6 N5 112.1(2) . .
C6 N6 B1 126.0(2) . .
N5 N6 B1 121.9(2) . .
C4 N4 N3 112.8(2) . .
C4 N4 B1 128.0(2) . .
N3 N4 B1 118.4(2) . .
N8 C14 P4 114.5(2) . .
N8 C14 H14 122.7 . .
P4 C14 H14 122.8 . .
C9 C8 C7 121.5(3) . .
C9 C8 H8 119.4 . .
C7 C8 H8 119.2 . .
N12 C18 P6 114.7(2) . .
N12 C18 H18 122.7 . .
P6 C18 H18 122.7 . .
C5 N5 N6 111.2(2) . .
C5 N5 Ni1 130.4(2) . .
N6 N5 Ni1 118.32(17) . .
C1 N1 N2 110.5(2) . .
C1 N1 Ni1 126.51(19) . .
N2 N1 Ni1 120.68(17) . .
C21 C20 C19 122.0(3) . .
C21 C20 H20 119.1 . .
C19 C20 H20 118.9 . .
C23 C24 C19 122.2(3) . .
C23 C24 H24 118.9 . .
C19 C24 H24 118.9 . .
N9 C15 P5 116.2(2) . .
N9 C15 H15 121.9 . .
P5 C15 H15 121.8 . .
N11 C17 P6 116.1(2) . .
N11 C17 H17 121.9 . .
P6 C17 H17 121.9 . .
N7 C13 P4 116.1(2) . .
N7 C13 H13 121.9 . .
P4 C13 H13 122.1 . .
C23 C22 C21 119.3(3) . .
C23 C22 H22 120.3 . .
C21 C22 H22 120.4 . .
C22 C23 C24 120.5(3) . .
C22 C23 H23 119.8 . .
C24 C23 H23 119.7 . .
C22 C21 C20 120.1(3) . .
C22 C21 H21 120.0 . .
C20 C21 H21 119.9 . .
N3 C3 P2 116.1(2) . .
N3 C3 H3 121.9 . .
P2 C3 H3 122.0 . .
C20 C19 C24 115.8(2) . .
C20 C19 B2 123.3(2) . .
C24 C19 B2 120.2(2) . .
C12 C11 C10 120.6(3) . .
C12 C11 H11 119.7 . .
C10 C11 H11 119.8 . .
C29 C28 C27 120.5(4) . .
C29 C28 H28 119.4 . .
C27 C28 H28 120.1 . .
N4 C4 P2 114.5(2) . .
N4 C4 H4 122.8 . .
P2 C4 H4 122.7 . .
N10 C16 P5 114.6(2) . .
N10 C16 H16 122.7 . .
P5 C16 H16 122.7 . .
C10 C9 C8 120.4(3) . .
C10 C9 H9 119.9 . .
C8 C9 H9 119.7 . .
C11 C12 C7 122.0(3) . .
C11 C12 H12 119.0 . .
C7 C12 H12 119.0 . .
N5 C5 P3 116.0(2) . .
N5 C5 H5 122.1 . .
P3 C5 H5 121.9 . .
N1 C1 P1 116.3(2) . .
N1 C1 H1 121.9 . .
P1 C1 H1 121.8 . .
C9 C10 C11 118.9(3) . .
C9 C10 H10 120.5 . .
C11 C10 H10 120.6 . .
N4 B1 N2 103.1(2) . .
N4 B1 N6 109.4(2) . .
N2 B1 N6 108.8(2) . .
N4 B1 C7 113.4(2) . .
N2 B1 C7 114.7(2) . .
N6 B1 C7 107.4(2) . .
N6 C6 P3 115.2(2) . .
N6 C6 H6 122.4 . .
P3 C6 H6 122.4 . .
N10 B2 N8 103.7(2) . .
N10 B2 N12 109.3(2) . .
N8 B2 N12 108.0(2) . .
N10 B2 C19 112.7(2) . .
N8 B2 C19 116.2(2) . .
N12 B2 C19 106.9(2) . .
C30 C25 C26 118.6(4) . .
C30 C25 C31 121.1(4) . .
C26 C25 C31 120.3(4) . .
C37 C32 C33 118.9(5) . .
C37 C32 C38 119.8(5) . .
C33 C32 C38 121.3(4) . .
C34 C33 C32 122.1(4) . .
C34 C33 H33 119.1 . .
C32 C33 H33 118.8 . .
C28 C27 C26 118.0(4) . .
C28 C27 H27 120.7 . .
C26 C27 H27 121.3 . .
C34 C35 C36 117.4(5) . .
C34 C35 H35 120.8 . .
C36 C35 H35 121.8 . .
C30 C29 C28 120.9(5) . .
C30 C29 H29 119.6 . .
C28 C29 H29 119.5 . .
C25 C26 C27 119.6(4) . .
C25 C26 H26 120.1 . .
C27 C26 H26 120.3 . .
C25 C31 H31A 109.5 . .
C25 C31 H31B 109.5 . .
H31A C31 H31B 109.5 . .
C25 C31 H31C 109.4 . .
H31A C31 H31C 109.5 . .
H31B C31 H31C 109.5 . .
C29 C30 C25 122.4(4) . .
C29 C30 H30 118.8 . .
C25 C30 H30 118.7 . .
C36 C37 C32 120.9(5) . .
C36 C37 H37 119.2 . .
C32 C37 H37 119.8 . .
C33 C34 C35 118.9(5) . .
C33 C34 H34 120.2 . .
C35 C34 H34 120.9 . .
C32 C38 H38A 109.3 . .
C32 C38 H38B 109.5 . .
H38A C38 H38B 109.5 . .
C32 C38 H38C 109.6 . .
H38A C38 H38C 109.5 . .
H38B C38 H38C 109.5 . .
C37 C36 C35 121.6(5) . .
C37 C36 H36 119.6 . .
C35 C36 H36 118.7 . .

loop_
_geom_bond_atom_site_label_1
_geom_bond_atom_site_label_2
_geom_bond_distance
_geom_bond_site_symmetry_2
Ni1 N5 2.032(2) 2
Ni1 N5 2.032(2) .
Ni1 N3 2.079(2) 2
Ni1 N3 2.079(2) .
Ni1 N1 2.101(2) .
Ni1 N1 2.101(2) 2
Ni2 N11 2.046(2) .
Ni2 N11 2.046(2) 2_566
Ni2 N9 2.080(2) .
Ni2 N9 2.080(2) 2_566
Ni2 N7 2.084(2) 2_566
Ni2 N7 2.084(2) .
P1 C2 1.725(3) .
P1 C1 1.744(3) .
P5 C16 1.727(3) .
P5 C15 1.747(3) .
P4 C14 1.724(3) .
P4 C13 1.743(3) .
P6 C18 1.724(3) .
P6 C17 1.740(3) .
P3 C6 1.717(3) .
P3 C5 1.745(3) .
P2 C4 1.726(3) .
P2 C3 1.742(3) .
C7 C8 1.398(4) .
C7 C12 1.398(4) .
C7 B1 1.608(4) .
N9 C15 1.321(3) .
N9 N10 1.366(3) .
N2 C2 1.339(3) .
N2 N1 1.364(3) .
N2 B1 1.573(4) .
N7 C13 1.322(3) .
N7 N8 1.362(3) .
N8 C14 1.343(3) .
N8 B2 1.576(4) .
N11 C17 1.320(3) .
N11 N12 1.358(3) .
N12 C18 1.343(3) .
N12 B2 1.580(4) .
N10 C16 1.344(3) .
N10 B2 1.573(4) .
N3 C3 1.324(4) .
N3 N4 1.367(3) .
C2 H2 0.9300 .
N6 C6 1.348(4) .
N6 N5 1.362(3) .
N6 B1 1.574(4) .
N4 C4 1.346(4) .
N4 B1 1.566(4) .
C14 H14 0.9301 .
C8 C9 1.395(4) .
C8 H8 0.9300 .
C18 H18 0.9300 .
N5 C5 1.319(4) .
N1 C1 1.318(4) .
C20 C21 1.393(4) .
C20 C19 1.397(4) .
C20 H20 0.9301 .
C24 C23 1.382(4) .
C24 C19 1.405(4) .
C24 H24 0.9301 .
C15 H15 0.9299 .
C17 H17 0.9300 .
C13 H13 0.9299 .
C22 C23 1.373(4) .
C22 C21 1.379(4) .
C22 H22 0.9300 .
C23 H23 0.9300 .
C21 H21 0.9300 .
C3 H3 0.9300 .
C19 B2 1.604(4) .
C11 C12 1.380(4) .
C11 C10 1.381(4) .
C11 H11 0.9300 .
C28 C29 1.347(7) .
C28 C27 1.381(7) .
C28 H28 0.9301 .
C4 H4 0.9300 .
C16 H16 0.9299 .
C9 C10 1.381(5) .
C9 H9 0.9300 .
C12 H12 0.9300 .
C5 H5 0.9301 .
C1 H1 0.9300 .
C10 H10 0.9300 .
C6 H6 0.9300 .
C25 C30 1.347(6) .
C25 C26 1.391(6) .
C25 C31 1.509(6) .
C32 C37 1.368(6) .
C32 C33 1.378(6) .
C32 C38 1.490(7) .
C33 C34 1.365(7) .
C33 H33 0.9301 .
C27 C26 1.416(6) .
C27 H27 0.9300 .
C35 C34 1.402(8) .
C35 C36 1.418(9) .
C35 H35 0.9300 .
C29 C30 1.337(7) .
C29 H29 0.9299 .
C26 H26 0.9301 .
C31 H31A 0.9600 .
C31 H31B 0.9600 .
C31 H31C 0.9600 .
C30 H30 0.9301 .
C37 C36 1.328(8) .
C37 H37 0.9299 .
C34 H34 0.9299 .
C38 H38A 0.9600 .
C38 H38B 0.9599 .
C38 H38C 0.9599 .
C36 H36 0.9301 .
